data_1551640
loop_
_publ_author_name
'Ortiz, Aylin Viviana Silva'
'Cabeza, Marisa'
'Bratoeff, Eugene'
'Soriano-Garc\'ia, Manuel'

_publ_section_title
;
 Crystal Structure and Synthesis of Two Steroidal Derivatives:
 3<i>\b</i>-Propanoyloxyandrost-5-en-17-one and
 3<i>\b</i>-Pentanoyloxyandrost-5-en-17-one
;
_journal_issue 0
_journal_name_full 'X-ray Structure Analysis Online'
_journal_page_first 9
_journal_paper_doi 10.2116/xraystruct.31.9
_journal_volume 31
_journal_year 2015
_chemical_formula_sum 'C22 H32 O3'
_chemical_formula_weight 344.48
_chemical_name_systematic 3<i>\b</i>-Propanoyloxyandrost-5-en-17-one
_space_group_IT_number 19
_space_group_name_Hall 'P 2ac 2ab'
_space_group_name_H-M_alt 'P 21 21 21'
_symmetry_space_group_name_Hall 'P 2ac 2ab'
_symmetry_space_group_name_H-M 'P 21 21 21'
_atom_sites_solution_hydrogens geom
_atom_sites_solution_primary direct
_atom_sites_solution_secondary difmap
_audit_creation_method SHELXL-97
_cell_angle_alpha 90.00
_cell_angle_beta 90.00
_cell_angle_gamma 90.00
_cell_formula_units_Z 4
_cell_length_a 8.9849(11)
_cell_length_b 12.5300(15)
_cell_length_c 17.441(2)
_cell_measurement_temperature 298(2)
_cell_volume 1963.5(4)
_computing_structure_refinement 'SHELXL-97 (Sheldrick, 1997)'
_computing_structure_solution 'SHELXS-97 (Sheldrick, 1990)'
_diffrn_ambient_temperature 298(2)
_diffrn_measured_fraction_theta_full 1.000
_diffrn_measured_fraction_theta_max 1.000
_diffrn_radiation_monochromator graphite
_diffrn_radiation_source 'fine-focus sealed tube'
_diffrn_radiation_type MoK\a
_diffrn_radiation_wavelength 0.71073
_diffrn_reflns_av_R_equivalents 0.0620
_diffrn_reflns_av_sigmaI/netI 0.0502
_diffrn_reflns_limit_h_max 10
_diffrn_reflns_limit_h_min -10
_diffrn_reflns_limit_k_max 15
_diffrn_reflns_limit_k_min -15
_diffrn_reflns_limit_l_max 20
_diffrn_reflns_limit_l_min -21
_diffrn_reflns_number 16308
_diffrn_reflns_theta_full 25.38
_diffrn_reflns_theta_max 25.38
_diffrn_reflns_theta_min 2.00
_exptl_absorpt_coefficient_mu 0.075
_exptl_absorpt_correction_T_max 0.9925
_exptl_absorpt_correction_T_min 0.9763
_exptl_crystal_density_diffrn 1.165
_exptl_crystal_density_method 'not measured'
_exptl_crystal_F_000 752
_exptl_crystal_size_max 0.32
_exptl_crystal_size_mid 0.15
_exptl_crystal_size_min 0.10
_refine_diff_density_max 0.109
_refine_diff_density_min -0.144
_refine_diff_density_rms 0.037
_refine_ls_abs_structure_details 'Flack H D (1983), Acta Cryst. A39, 876-881'
_refine_ls_abs_structure_Flack 1(2)
_refine_ls_extinction_method none
_refine_ls_goodness_of_fit_ref 1.020
_refine_ls_hydrogen_treatment mixed
_refine_ls_matrix_type full
_refine_ls_number_parameters 229
_refine_ls_number_reflns 3598
_refine_ls_number_restraints 0
_refine_ls_restrained_S_all 1.020
_refine_ls_R_factor_all 0.1193
_refine_ls_R_factor_gt 0.0607
_refine_ls_shift/su_max 0.000
_refine_ls_shift/su_mean 0.000
_refine_ls_structure_factor_coef Fsqd
_refine_ls_weighting_details 'calc w=1/[\s^2^(Fo^2^)+(0.0715P)^2^+0.0000P] where P=(Fo^2^+2Fc^2^)/3'
_refine_ls_weighting_scheme calc
_refine_ls_wR_factor_gt 0.1282
_refine_ls_wR_factor_ref 0.1520
_reflns_number_gt 2028
_reflns_number_total 3598
_reflns_threshold_expression >2sigma(I)
_cod_data_source_file 31_9_1.txt
_cod_data_source_block 157new
_cod_database_code 1551640

loop_
_symmetry_equiv_pos_as_xyz
'x, y, z'
'-x+1/2, -y, z+1/2'
'-x, y+1/2, -z+1/2'
'x+1/2, -y+1/2, -z'

loop_
_atom_site_label
_atom_site_type_symbol
_atom_site_fract_x
_atom_site_fract_y
_atom_site_fract_z
_atom_site_U_iso_or_equiv
_atom_site_adp_type
_atom_site_occupancy
_atom_site_symmetry_multiplicity
_atom_site_calc_flag
_atom_site_refinement_flags
O1 O 0.9777(3) 0.5884(2) 0.15501(14) 0.0907(8) Uani 1 1 d .
O2 O 0.9217(4) 0.5730(3) 0.77983(17) 0.1335(13) Uani 1 1 d .
O3 O 0.8507(4) 0.7322(3) 0.11984(16) 0.1227(12) Uani 1 1 d .
C1 C 0.9183(4) 0.5047(3) 0.35711(18) 0.0655(9) Uani 1 1 d .
H1A H 0.9227 0.4336 0.3790 0.079 Uiso 1 1 calc R
H1B H 0.8189 0.5322 0.3660 0.079 Uiso 1 1 calc R
C2 C 0.9428(4) 0.4960(3) 0.27160(19) 0.0741(10) Uani 1 1 d .
H2A H 1.0370 0.4608 0.2617 0.089 Uiso 1 1 calc R
H2B H 0.8643 0.4532 0.2490 0.089 Uiso 1 1 calc R
C3 C 0.9435(4) 0.6044(3) 0.23565(18) 0.0753(10) Uani 1 1 d .
H3 H 0.8446 0.6366 0.2406 0.090 Uiso 1 1 calc R
C4 C 1.0581(4) 0.6773(3) 0.27152(19) 0.0787(10) Uani 1 1 d .
H4A H 1.0472 0.7485 0.2505 0.094 Uiso 1 1 calc R
H4B H 1.1570 0.6518 0.2587 0.094 Uiso 1 1 calc R
C5 C 1.0417(3) 0.6820(2) 0.35832(18) 0.0598(8) Uani 1 1 d .
C6 C 1.0387(3) 0.7748(3) 0.39429(18) 0.0639(8) Uani 1 1 d .
H6 H 1.0431 0.8361 0.3643 0.077 Uiso 1 1 calc R
C7 C 1.0290(4) 0.7892(2) 0.47921(18) 0.0625(8) Uani 1 1 d .
H7A H 0.9312 0.8168 0.4921 0.075 Uiso 1 1 calc R
H7B H 1.1021 0.8417 0.4951 0.075 Uiso 1 1 calc R
C8 C 1.0551(3) 0.6871(2) 0.52288(17) 0.0530(7) Uani 1 1 d .
H8 H 1.1620 0.6716 0.5228 0.064 Uiso 1 1 calc R
C9 C 0.9732(3) 0.5947(2) 0.48296(17) 0.0535(7) Uani 1 1 d .
H9 H 0.8697 0.6182 0.4777 0.064 Uiso 1 1 calc R
C10 C 1.0303(3) 0.5763(2) 0.39990(18) 0.0571(8) Uani 1 1 d .
C11 C 0.9673(5) 0.4913(2) 0.53040(19) 0.0776(10) Uani 1 1 d .
H11A H 0.8973 0.4426 0.5066 0.093 Uiso 1 1 calc R
H11B H 1.0646 0.4578 0.5293 0.093 Uiso 1 1 calc R
C12 C 0.9216(5) 0.5083(3) 0.61384(19) 0.0817(11) Uani 1 1 d .
H12A H 0.8183 0.5307 0.6160 0.098 Uiso 1 1 calc R
H12B H 0.9306 0.4415 0.6417 0.098 Uiso 1 1 calc R
C13 C 1.0183(4) 0.5915(3) 0.6509(2) 0.0668(9) Uani 1 1 d .
C14 C 1.0026(3) 0.6962(2) 0.60533(18) 0.0617(8) Uani 1 1 d .
H14 H 0.8957 0.7111 0.6028 0.074 Uiso 1 1 calc R
C15 C 1.0687(4) 0.7805(3) 0.65889(19) 0.0793(10) Uani 1 1 d .
H15A H 1.0317 0.8511 0.6465 0.095 Uiso 1 1 calc R
H15B H 1.1765 0.7808 0.6563 0.095 Uiso 1 1 calc R
C16 C 1.0141(5) 0.7442(4) 0.7385(2) 0.0992(13) Uani 1 1 d .
H16A H 1.0914 0.7544 0.7767 0.119 Uiso 1 1 calc R
H16B H 0.9269 0.7845 0.7539 0.119 Uiso 1 1 calc R
C17 C 0.9770(4) 0.6286(4) 0.7306(2) 0.0901(12) Uani 1 1 d .
C18 C 1.1808(4) 0.5550(3) 0.6588(2) 0.0935(12) Uani 1 1 d .
H18A H 1.2388 0.6112 0.6812 0.112 Uiso 1 1 calc R
H18B H 1.2198 0.5378 0.6091 0.112 Uiso 1 1 calc R
H18C H 1.1852 0.4930 0.6911 0.112 Uiso 1 1 calc R
C19 C 1.1857(3) 0.5227(3) 0.3995(2) 0.0721(9) Uani 1 1 d .
H19A H 1.2223 0.5190 0.3478 0.087 Uiso 1 1 calc R
H19B H 1.1780 0.4519 0.4202 0.087 Uiso 1 1 calc R
H19C H 1.2532 0.5639 0.4302 0.087 Uiso 1 1 calc R
C20 C 0.9266(6) 0.6576(4) 0.1038(2) 0.0926(12) Uani 1 1 d .
C21 C 0.9766(8) 0.6250(4) 0.0233(2) 0.141(2) Uani 1 1 d .
H21A H 1.0845 0.6237 0.0221 0.170 Uiso 1 1 calc R
H21B H 0.9420 0.5530 0.0134 0.170 Uiso 1 1 calc R
C22 C 0.9260(9) 0.6916(4) -0.0363(3) 0.184(3) Uani 1 1 d .
H22A H 0.8228 0.7082 -0.0284 0.221 Uiso 1 1 calc R
H22B H 0.9377 0.6557 -0.0846 0.221 Uiso 1 1 calc R
H22C H 0.9831 0.7564 -0.0366 0.221 Uiso 1 1 calc R

loop_
_atom_site_aniso_label
_atom_site_aniso_U_11
_atom_site_aniso_U_22
_atom_site_aniso_U_33
_atom_site_aniso_U_23
_atom_site_aniso_U_13
_atom_site_aniso_U_12
O1 0.0991(19) 0.113(2) 0.0601(15) -0.0077(15) 0.0128(14) 0.0191(16)
O2 0.142(3) 0.188(3) 0.0700(18) 0.0116(19) 0.0135(19) -0.066(3)
O3 0.185(3) 0.097(2) 0.086(2) 0.0075(18) 0.003(2) 0.031(2)
C1 0.062(2) 0.066(2) 0.069(2) -0.0136(17) 0.0033(17) -0.0034(17)
C2 0.066(2) 0.081(3) 0.076(2) -0.019(2) 0.0027(19) -0.001(2)
C3 0.073(2) 0.096(3) 0.057(2) -0.014(2) 0.0083(19) 0.007(2)
C4 0.084(3) 0.078(2) 0.075(2) -0.0002(19) 0.012(2) -0.001(2)
C5 0.0514(19) 0.059(2) 0.069(2) -0.0016(17) 0.0040(16) -0.0042(17)
C6 0.070(2) 0.0533(19) 0.069(2) 0.0041(17) -0.0038(19) -0.0034(17)
C7 0.0590(18) 0.0521(19) 0.076(2) -0.0036(17) -0.0116(18) -0.0024(16)
C8 0.0404(15) 0.0563(19) 0.0623(19) -0.0020(16) -0.0033(16) 0.0001(15)
C9 0.0459(15) 0.0502(17) 0.0645(19) -0.0023(15) -0.0031(16) 0.0000(14)
C10 0.0461(17) 0.0569(19) 0.068(2) -0.0053(16) 0.0011(17) 0.0030(15)
C11 0.099(3) 0.061(2) 0.073(2) 0.0042(18) 0.003(2) -0.006(2)
C12 0.094(3) 0.076(2) 0.075(2) 0.0162(19) -0.001(2) -0.016(2)
C13 0.057(2) 0.076(2) 0.067(2) 0.0025(18) -0.0091(17) -0.0064(18)
C14 0.0454(16) 0.066(2) 0.073(2) -0.0072(18) -0.0043(17) -0.0015(15)
C15 0.081(2) 0.084(2) 0.073(2) -0.0137(19) -0.007(2) -0.016(2)
C16 0.099(3) 0.121(3) 0.077(3) -0.024(3) 0.002(2) -0.015(3)
C17 0.074(3) 0.134(4) 0.062(2) -0.001(3) -0.007(2) -0.021(3)
C18 0.080(2) 0.099(3) 0.102(3) 0.024(2) -0.014(2) 0.007(2)
C19 0.061(2) 0.073(2) 0.083(2) -0.007(2) 0.0033(19) 0.0123(18)
C20 0.123(4) 0.084(3) 0.071(3) -0.002(3) 0.006(3) -0.013(3)
C21 0.196(6) 0.163(4) 0.065(3) 0.015(3) 0.018(4) 0.019(4)
C22 0.299(9) 0.144(5) 0.109(4) 0.012(4) 0.030(5) -0.035(6)

loop_
_atom_type_symbol
_atom_type_description
_atom_type_scat_dispersion_real
_atom_type_scat_dispersion_imag
_atom_type_scat_source
C C 0.0033 0.0016 'International Tables Vol C Tables 4.2.6.8 and 6.1.1.4'
H H 0.0000 0.0000 'International Tables Vol C Tables 4.2.6.8 and 6.1.1.4'
O O 0.0106 0.0060 'International Tables Vol C Tables 4.2.6.8 and 6.1.1.4'

loop_
_geom_angle_atom_site_label_1
_geom_angle_atom_site_label_2
_geom_angle_atom_site_label_3
_geom_angle
C20 O1 C3 119.2(3)
C2 C1 C10 115.1(3)
C3 C2 C1 110.4(3)
O1 C3 C2 106.3(3)
O1 C3 C4 109.9(3)
C2 C3 C4 112.2(3)
C3 C4 C5 111.7(3)
C6 C5 C10 122.8(3)
C6 C5 C4 120.6(3)
C10 C5 C4 116.7(3)
C5 C6 C7 125.3(3)
C6 C7 C8 112.9(2)
C7 C8 C14 111.5(2)
C7 C8 C9 109.6(2)
C14 C8 C9 109.7(2)
C8 C9 C11 114.0(2)
C8 C9 C10 112.1(2)
C11 C9 C10 112.8(2)
C5 C10 C1 108.8(3)
C5 C10 C19 108.4(3)
C1 C10 C19 109.5(2)
C5 C10 C9 109.8(2)
C1 C10 C9 108.8(2)
C19 C10 C9 111.5(3)
C12 C11 C9 113.9(3)
C13 C12 C11 110.6(3)
C12 C13 C17 117.8(3)
C12 C13 C18 112.4(3)
C17 C13 C18 104.0(3)
C12 C13 C14 108.4(3)
C17 C13 C14 101.0(3)
C18 C13 C14 112.8(3)
C8 C14 C15 120.6(3)
C8 C14 C13 113.4(3)
C15 C14 C13 103.7(3)
C14 C15 C16 102.9(3)
C17 C16 C15 105.9(3)
O2 C17 C16 125.7(4)
O2 C17 C13 125.1(4)
C16 C17 C13 109.2(3)
O3 C20 O1 123.6(4)
O3 C20 C21 126.3(5)
O1 C20 C21 110.0(4)
C22 C21 C20 115.1(5)

loop_
_geom_bond_atom_site_label_1
_geom_bond_atom_site_label_2
_geom_bond_distance
O1 C20 1.326(5)
O1 C3 1.453(4)
O2 C17 1.212(5)
O3 C20 1.191(5)
C1 C2 1.511(4)
C1 C10 1.541(4)
C2 C3 1.496(5)
C3 C4 1.511(5)
C4 C5 1.522(5)
C5 C6 1.321(4)
C5 C10 1.514(4)
C6 C7 1.495(4)
C7 C8 1.508(3)
C8 C14 1.518(4)
C8 C9 1.538(4)
C9 C11 1.538(4)
C9 C10 1.554(4)
C10 C19 1.550(4)
C11 C12 1.527(5)
C12 C13 1.504(4)
C13 C17 1.511(5)
C13 C18 1.536(5)
C13 C14 1.540(5)
C14 C15 1.530(4)
C15 C16 1.542(5)
C16 C17 1.493(6)
C20 C21 1.530(6)
C21 C22 1.409(7)
